data_7102903
loop_
_publ_author_name
'Garc\'ia, Felipe'
'Less, Robert J'
'Naseri, Vesal'
'McPartlin, Mary'
'Rawson, Jeremy M'
'Sancho Tomas, Maria'
'Wright, Dominic S'

_publ_section_title
;
 Direct synthesis of the 1,2,3-[C6H4P...P...P]- anion, isoelectronic
 with the indenyl anion [C6H4CH...CH...CH]-.
;
_journal_issue 7
_journal_name_full 'Chemical communications (Cambridge, England)'
_journal_page_first 859
_journal_page_last 861
_journal_paper_doi 10.1039/b718425e
_journal_year 2008
_chemical_formula_moiety 'C22 H36 Li O8 P3'
_chemical_formula_sum 'C22 H36 Li O8 P3'
_chemical_formula_weight 528.36
_chemical_name_systematic
;
?
;
_space_group_IT_number 14
_symmetry_cell_setting monoclinic
_symmetry_space_group_name_Hall '-P 2yn'
_symmetry_space_group_name_H-M 'P 1 21/n 1'
_atom_sites_solution_hydrogens geom
_atom_sites_solution_primary direct
_atom_sites_solution_secondary difmap
_audit_creation_method SHELXL-97
_cell_angle_alpha 90.00
_cell_angle_beta 94.3460(10)
_cell_angle_gamma 90.00
_cell_formula_units_Z 4
_cell_length_a 11.7916(2)
_cell_length_b 8.35170(10)
_cell_length_c 26.4267(4)
_cell_measurement_reflns_used 34715
_cell_measurement_temperature 120(2)
_cell_measurement_theta_max 31.51
_cell_measurement_theta_min 1.00
_cell_volume 2595.02(7)
_computing_cell_refinement 'HKL Scalepack (Otwinowski & Minor 1997)'
_computing_data_collection 'Collect (Nonius B.V. 1998)'
_computing_data_reduction
;
HKL Denzo and Scalepack (Otwinowski & Minor 1997)
;
_computing_publication_material 'SHELXL-97 (Sheldrick 1997)'
_computing_structure_refinement 'SHELXL-97 (Sheldrick 1997)'
_computing_structure_solution 'SIR-92 (Altomare et al. 1994)'
_diffrn_ambient_temperature 120(2)
_diffrn_measured_fraction_theta_full 0.926
_diffrn_measured_fraction_theta_max 0.926
_diffrn_measurement_device_type 'Nonius Kappa CCD'
_diffrn_measurement_method 'Thin slice \w and \f scans'
_diffrn_radiation_source 'fine-focus sealed tube'
_diffrn_radiation_type MoK\a
_diffrn_radiation_wavelength 0.71073
_diffrn_reflns_av_R_equivalents 0.0258
_diffrn_reflns_av_sigmaI/netI 0.0341
_diffrn_reflns_limit_h_max 17
_diffrn_reflns_limit_h_min -17
_diffrn_reflns_limit_k_max 12
_diffrn_reflns_limit_k_min -9
_diffrn_reflns_limit_l_max 38
_diffrn_reflns_limit_l_min -38
_diffrn_reflns_number 16782
_diffrn_reflns_theta_full 31.51
_diffrn_reflns_theta_max 31.51
_diffrn_reflns_theta_min 3.69
_exptl_absorpt_coefficient_mu 0.272
_exptl_absorpt_correction_T_max 0.920
_exptl_absorpt_correction_T_min 0.851
_exptl_absorpt_correction_type multi-scan
_exptl_absorpt_process_details
;
multi-scan from symmetry-related measurements
Sortav (Blessing 1995)
;
_exptl_crystal_colour orange
_exptl_crystal_density_diffrn 1.352
_exptl_crystal_density_method 'not measured'
_exptl_crystal_F_000 1120
_exptl_crystal_size_max 0.46
_exptl_crystal_size_mid 0.37
_exptl_crystal_size_min 0.32
_refine_diff_density_max 0.408
_refine_diff_density_min -0.363
_refine_diff_density_rms 0.046
_refine_ls_extinction_method none
_refine_ls_goodness_of_fit_ref 1.043
_refine_ls_hydrogen_treatment constr
_refine_ls_matrix_type full
_refine_ls_number_parameters 307
_refine_ls_number_reflns 8012
_refine_ls_number_restraints 0
_refine_ls_restrained_S_all 1.043
_refine_ls_R_factor_all 0.0458
_refine_ls_R_factor_gt 0.0369
_refine_ls_shift/su_max 0.001
_refine_ls_shift/su_mean 0.000
_refine_ls_structure_factor_coef Fsqd
_refine_ls_weighting_details 'calc w=1/[\s^2^(Fo^2^)+(0.0407P)^2^+1.0364P] where P=(Fo^2^+2Fc^2^)/3'
_refine_ls_weighting_scheme calc
_refine_ls_wR_factor_gt 0.0937
_refine_ls_wR_factor_ref 0.0986
_reflns_number_gt 6868
_reflns_number_total 8012
_reflns_threshold_expression >2sigma(I)
_cod_data_source_file b718425e.txt
_cod_data_source_block dw0753
_cod_original_sg_symbol_H-M P2(1)/n
_cod_database_code 7102903

loop_
_symmetry_equiv_pos_as_xyz
'x, y, z'
'-x+1/2, y+1/2, -z+1/2'
'-x, -y, -z'
'x-1/2, -y-1/2, z-1/2'

loop_
_atom_site_label
_atom_site_type_symbol
_atom_site_fract_x
_atom_site_fract_y
_atom_site_fract_z
_atom_site_U_iso_or_equiv
_atom_site_adp_type
_atom_site_occupancy
_atom_site_symmetry_multiplicity
_atom_site_calc_flag
_atom_site_refinement_flags
_atom_site_disorder_assembly
_atom_site_disorder_group
Li1 Li 0.68600(18) 0.3303(3) 0.37812(9) 0.0268(4) Uani 1 1 d . . .
P1 P 0.29941(3) 0.58506(4) 0.054781(13) 0.02541(8) Uani 1 1 d . . .
O1 O 0.79329(7) 0.38758(11) 0.30873(4) 0.02585(18) Uani 1 1 d . . .
O2 O 0.77982(8) 0.59593(12) 0.39028(4) 0.0288(2) Uani 1 1 d . . .
O3 O 0.79904(7) 0.32610(10) 0.45012(4) 0.02320(17) Uani 1 1 d . . .
O4 O 0.81473(7) 0.11930(11) 0.37055(4) 0.02415(17) Uani 1 1 d . . .
O5 O 0.58385(7) 0.16674(10) 0.31265(4) 0.02449(18) Uani 1 1 d . . .
O6 O 0.56244(7) 0.49714(11) 0.32719(4) 0.02382(17) Uani 1 1 d . . .
O7 O 0.58562(7) 0.13414(10) 0.41688(4) 0.02347(17) Uani 1 1 d . . .
O8 O 0.56077(7) 0.46040(10) 0.43093(4) 0.02252(17) Uani 1 1 d . . .
C1 C 0.87123(11) 0.51829(17) 0.31484(6) 0.0292(3) Uani 1 1 d . . .
H1A H 0.8912 0.5571 0.2813 0.035 Uiso 1 1 calc R . .
H1B H 0.9419 0.4835 0.3344 0.035 Uiso 1 1 calc R . .
P2 P 0.29438(3) 0.40053(4) 0.161903(13) 0.02310(7) Uani 1 1 d . . .
C2 C 0.81483(11) 0.64992(16) 0.34275(6) 0.0298(3) Uani 1 1 d . . .
H2A H 0.8686 0.7403 0.3485 0.036 Uiso 1 1 calc R . .
H2B H 0.7477 0.6894 0.3216 0.036 Uiso 1 1 calc R . .
P3 P 0.29129(3) 0.35314(4) 0.084229(14) 0.02784(8) Uani 1 1 d . . .
C3 C 0.82606(11) 0.48122(16) 0.47019(5) 0.0265(2) Uani 1 1 d . . .
H3A H 0.8851 0.4714 0.4987 0.032 Uiso 1 1 calc R . .
H3B H 0.7575 0.5290 0.4835 0.032 Uiso 1 1 calc R . .
C4 C 0.86864(11) 0.58940(16) 0.43005(6) 0.0291(3) Uani 1 1 d . . .
H4A H 0.8850 0.6977 0.4440 0.035 Uiso 1 1 calc R . .
H4B H 0.9391 0.5455 0.4173 0.035 Uiso 1 1 calc R . .
C5 C 0.84494(10) 0.24274(17) 0.29269(5) 0.0263(2) Uani 1 1 d . . .
H5A H 0.9021 0.2686 0.2683 0.032 Uiso 1 1 calc R . .
H5B H 0.7862 0.1735 0.2752 0.032 Uiso 1 1 calc R . .
C6 C 0.90148(10) 0.15446(16) 0.33729(5) 0.0245(2) Uani 1 1 d . . .
H6A H 0.9366 0.0543 0.3260 0.029 Uiso 1 1 calc R . .
H6B H 0.9615 0.2216 0.3548 0.029 Uiso 1 1 calc R . .
C7 C 0.85886(10) 0.07539(15) 0.42055(5) 0.0257(2) Uani 1 1 d . . .
H7A H 0.9249 0.0033 0.4183 0.031 Uiso 1 1 calc R . .
H7B H 0.7999 0.0166 0.4378 0.031 Uiso 1 1 calc R . .
C9 C 0.89497(10) 0.22110(15) 0.45125(5) 0.0241(2) Uani 1 1 d . . .
H9A H 0.9188 0.1903 0.4866 0.029 Uiso 1 1 calc R . .
H9B H 0.9597 0.2746 0.4365 0.029 Uiso 1 1 calc R . .
C13 C 0.48836(10) 0.25081(16) 0.28911(5) 0.0259(2) Uani 1 1 d . . .
H13A H 0.4246 0.2505 0.3114 0.031 Uiso 1 1 calc R . .
H13B H 0.4625 0.1998 0.2564 0.031 Uiso 1 1 calc R . .
C14 C 0.55486(10) 0.01859(14) 0.33545(5) 0.0255(2) Uani 1 1 d . . .
H14A H 0.6239 -0.0485 0.3409 0.031 Uiso 1 1 calc R . .
H14B H 0.4995 -0.0396 0.3122 0.031 Uiso 1 1 calc R . .
C15 C 0.46951(10) 0.56246(15) 0.35208(5) 0.0257(2) Uani 1 1 d . . .
H15A H 0.4062 0.4844 0.3516 0.031 Uiso 1 1 calc R . .
H15B H 0.4414 0.6614 0.3347 0.031 Uiso 1 1 calc R . .
C16 C 0.52769(10) 0.41963(16) 0.28049(5) 0.0247(2) Uani 1 1 d . . .
H16A H 0.5921 0.4176 0.2586 0.030 Uiso 1 1 calc R . .
H16B H 0.4650 0.4812 0.2627 0.030 Uiso 1 1 calc R . .
C17 C 0.47792(10) 0.35324(15) 0.44864(5) 0.0229(2) Uani 1 1 d . . .
H17A H 0.4153 0.3361 0.4221 0.027 Uiso 1 1 calc R . .
H17B H 0.4455 0.3974 0.4792 0.027 Uiso 1 1 calc R . .
C18 C 0.51283(10) 0.59903(14) 0.40596(5) 0.0250(2) Uani 1 1 d . . .
H18A H 0.5713 0.6841 0.4059 0.030 Uiso 1 1 calc R . .
H18B H 0.4494 0.6394 0.4249 0.030 Uiso 1 1 calc R . .
C19 C 0.50437(10) 0.04506(14) 0.38550(5) 0.0247(2) Uani 1 1 d . . .
H19A H 0.4321 0.1054 0.3804 0.030 Uiso 1 1 calc R . .
H19B H 0.4886 -0.0589 0.4016 0.030 Uiso 1 1 calc R . .
C20 C 0.53915(10) 0.19773(15) 0.46117(5) 0.0241(2) Uani 1 1 d . . .
H20A H 0.6011 0.2164 0.4879 0.029 Uiso 1 1 calc R . .
H20B H 0.4854 0.1196 0.4742 0.029 Uiso 1 1 calc R . .
C25 C 0.32748(10) 0.94855(14) 0.15764(6) 0.0257(2) Uani 1 1 d . . .
H25A H 0.3364 1.0616 0.1570 0.031 Uiso 1 1 calc R . .
C26 C 0.32357(10) 0.86846(15) 0.20440(5) 0.0242(2) Uani 1 1 d . . .
H26A H 0.3292 0.9275 0.2352 0.029 Uiso 1 1 calc R . .
C27 C 0.31153(9) 0.70472(14) 0.20535(5) 0.0204(2) Uani 1 1 d . . .
H27A H 0.3079 0.6521 0.2370 0.024 Uiso 1 1 calc R . .
C28 C 0.31853(10) 0.86419(14) 0.11312(5) 0.0231(2) Uani 1 1 d . . .
H28A H 0.3198 0.9202 0.0819 0.028 Uiso 1 1 calc R . .
C29 C 0.30443(9) 0.61261(13) 0.16016(4) 0.01807(19) Uani 1 1 d . . .
C30 C 0.30737(9) 0.69419(14) 0.11255(4) 0.0191(2) Uani 1 1 d . . .

loop_
_atom_site_aniso_label
_atom_site_aniso_U_11
_atom_site_aniso_U_22
_atom_site_aniso_U_33
_atom_site_aniso_U_23
_atom_site_aniso_U_13
_atom_site_aniso_U_12
Li1 0.0235(10) 0.0298(10) 0.0271(12) 0.0012(9) 0.0013(8) -0.0005(8)
P1 0.02567(15) 0.03134(16) 0.01946(15) -0.00011(12) 0.00334(11) -0.00188(12)
O1 0.0175(4) 0.0302(4) 0.0301(5) -0.0008(4) 0.0029(3) 0.0003(3)
O2 0.0217(4) 0.0380(5) 0.0265(5) 0.0027(4) -0.0001(3) 0.0004(4)
O3 0.0182(4) 0.0252(4) 0.0261(4) -0.0027(3) 0.0009(3) 0.0017(3)
O4 0.0178(4) 0.0312(4) 0.0234(4) -0.0017(4) 0.0013(3) 0.0003(3)
O5 0.0158(3) 0.0242(4) 0.0333(5) 0.0029(4) 0.0008(3) 0.0012(3)
O6 0.0176(4) 0.0271(4) 0.0270(5) -0.0022(4) 0.0027(3) 0.0018(3)
O7 0.0190(4) 0.0222(4) 0.0292(5) -0.0025(3) 0.0022(3) 0.0009(3)
O8 0.0181(4) 0.0203(4) 0.0292(5) 0.0021(3) 0.0019(3) 0.0011(3)
C1 0.0208(5) 0.0349(6) 0.0324(7) 0.0067(5) 0.0058(5) -0.0042(5)
P2 0.02737(15) 0.01746(13) 0.02439(16) 0.00176(11) 0.00137(11) -0.00129(11)
C2 0.0281(6) 0.0269(6) 0.0344(7) 0.0083(5) 0.0023(5) -0.0010(5)
P3 0.03066(16) 0.02596(15) 0.02707(18) -0.00575(13) 0.00334(12) -0.00211(12)
C3 0.0243(5) 0.0324(6) 0.0225(6) -0.0088(5) -0.0006(4) 0.0010(5)
C4 0.0248(6) 0.0292(6) 0.0322(7) -0.0033(5) -0.0043(5) -0.0033(5)
C5 0.0205(5) 0.0376(6) 0.0212(6) -0.0071(5) 0.0033(4) 0.0019(5)
C6 0.0179(5) 0.0315(6) 0.0245(6) -0.0064(5) 0.0043(4) 0.0027(4)
C7 0.0229(5) 0.0247(5) 0.0291(6) 0.0043(5) -0.0003(4) 0.0037(4)
C9 0.0197(5) 0.0296(6) 0.0225(6) 0.0024(5) -0.0006(4) 0.0041(4)
C13 0.0172(5) 0.0291(6) 0.0308(7) -0.0030(5) -0.0032(4) 0.0022(4)
C14 0.0235(5) 0.0183(5) 0.0351(7) -0.0045(5) 0.0042(5) -0.0004(4)
C15 0.0195(5) 0.0253(5) 0.0323(7) 0.0020(5) 0.0019(4) 0.0075(4)
C16 0.0214(5) 0.0320(6) 0.0203(5) 0.0042(5) -0.0007(4) 0.0032(4)
C17 0.0194(5) 0.0258(5) 0.0241(6) -0.0026(5) 0.0059(4) -0.0011(4)
C18 0.0241(5) 0.0191(5) 0.0320(7) -0.0020(5) 0.0027(4) 0.0057(4)
C19 0.0221(5) 0.0169(5) 0.0356(7) -0.0024(5) 0.0042(5) -0.0034(4)
C20 0.0240(5) 0.0275(5) 0.0209(6) 0.0040(5) 0.0025(4) -0.0001(4)
C25 0.0189(5) 0.0172(5) 0.0406(7) 0.0012(5) 0.0004(5) 0.0006(4)
C26 0.0184(5) 0.0237(5) 0.0300(6) -0.0071(5) -0.0003(4) 0.0009(4)
C27 0.0165(4) 0.0233(5) 0.0211(5) 0.0000(4) 0.0004(4) 0.0011(4)
C28 0.0176(5) 0.0220(5) 0.0297(6) 0.0072(5) 0.0010(4) 0.0003(4)
C29 0.0149(4) 0.0177(4) 0.0215(5) 0.0013(4) 0.0008(4) 0.0000(3)
C30 0.0146(4) 0.0220(5) 0.0206(5) 0.0015(4) 0.0010(4) -0.0006(4)

loop_
_atom_type_symbol
_atom_type_description
_atom_type_scat_dispersion_real
_atom_type_scat_dispersion_imag
_atom_type_scat_source
C C 0.0033 0.0016 'International Tables Vol C Tables 4.2.6.8 and 6.1.1.4'
H H 0.0000 0.0000 'International Tables Vol C Tables 4.2.6.8 and 6.1.1.4'
P P 0.1023 0.0942 'International Tables Vol C Tables 4.2.6.8 and 6.1.1.4'
Li Li -0.0003 0.0001 'International Tables Vol C Tables 4.2.6.8 and 6.1.1.4'
O O 0.0106 0.0060 'International Tables Vol C Tables 4.2.6.8 and 6.1.1.4'

loop_
_geom_angle_atom_site_label_1
_geom_angle_atom_site_label_2
_geom_angle_atom_site_label_3
_geom_angle
_geom_angle_site_symmetry_1
_geom_angle_site_symmetry_3
_geom_angle_publ_flag
O3 Li1 O7 84.49(9) . . ?
O3 Li1 O4 73.32(7) . . ?
O7 Li1 O4 82.02(8) . . ?
O3 Li1 O1 110.16(9) . . ?
O7 Li1 O1 144.51(12) . . ?
O4 Li1 O1 72.33(7) . . ?
O3 Li1 O6 142.70(12) . . ?
O7 Li1 O6 110.91(9) . . ?
O4 Li1 O6 140.37(12) . . ?
O1 Li1 O6 77.36(8) . . ?
O3 Li1 O8 82.20(9) . . ?
O7 Li1 O8 72.58(7) . . ?
O4 Li1 O8 146.19(11) . . ?
O1 Li1 O8 139.54(11) . . ?
O6 Li1 O8 71.36(7) . . ?
O3 Li1 O5 145.17(11) . . ?
O7 Li1 O5 71.08(7) . . ?
O4 Li1 O5 78.88(8) . . ?
O1 Li1 O5 80.07(8) . . ?
O6 Li1 O5 71.17(7) . . ?
O8 Li1 O5 112.13(9) . . ?
O3 Li1 O2 70.99(7) . . ?
O7 Li1 O2 144.50(12) . . ?
O4 Li1 O2 113.37(9) . . ?
O1 Li1 O2 70.11(7) . . ?
O6 Li1 O2 78.28(8) . . ?
O8 Li1 O2 78.83(8) . . ?
O5 Li1 O2 141.14(11) . . ?
C30 P1 P3 99.00(4) . . ?
C1 O1 C5 113.23(9) . . ?
C1 O1 Li1 116.50(10) . . ?
C5 O1 Li1 108.94(9) . . ?
C2 O2 C4 114.57(10) . . ?
C2 O2 Li1 108.91(10) . . ?
C4 O2 Li1 110.80(9) . . ?
C3 O3 C9 113.26(9) . . ?
C3 O3 Li1 113.79(10) . . ?
C9 O3 Li1 116.53(9) . . ?
C7 O4 C6 113.18(9) . . ?
C7 O4 Li1 107.84(9) . . ?
C6 O4 Li1 113.35(9) . . ?
C14 O5 C13 113.78(9) . . ?
C14 O5 Li1 107.81(9) . . ?
C13 O5 Li1 111.26(9) . . ?
C16 O6 C15 113.07(9) . . ?
C16 O6 Li1 110.48(9) . . ?
C15 O6 Li1 115.12(9) . . ?
C19 O7 C20 112.74(9) . . ?
C19 O7 Li1 117.18(10) . . ?
C20 O7 Li1 109.91(9) . . ?
C18 O8 C17 113.73(9) . . ?
C18 O8 Li1 110.00(9) . . ?
C17 O8 Li1 112.18(9) . . ?
O1 C1 C2 108.00(10) . . ?
O1 C1 H1A 110.1 . . ?
C2 C1 H1A 110.1 . . ?
O1 C1 H1B 110.1 . . ?
C2 C1 H1B 110.1 . . ?
H1A C1 H1B 108.4 . . ?
C29 P2 P3 99.19(4) . . ?
O2 C2 C1 111.64(11) . . ?
O2 C2 H2A 109.3 . . ?
C1 C2 H2A 109.3 . . ?
O2 C2 H2B 109.3 . . ?
C1 C2 H2B 109.3 . . ?
H2A C2 H2B 108.0 . . ?
P2 P3 P1 101.084(19) . . ?
O3 C3 C4 111.06(11) . . ?
O3 C3 H3A 109.4 . . ?
C4 C3 H3A 109.4 . . ?
O3 C3 H3B 109.4 . . ?
C4 C3 H3B 109.4 . . ?
H3A C3 H3B 108.0 . . ?
O2 C4 C3 106.02(10) . . ?
O2 C4 H4A 110.5 . . ?
C3 C4 H4A 110.5 . . ?
O2 C4 H4B 110.5 . . ?
C3 C4 H4B 110.5 . . ?
H4A C4 H4B 108.7 . . ?
O1 C5 C6 110.81(10) . . ?
O1 C5 H5A 109.5 . . ?
C6 C5 H5A 109.5 . . ?
O1 C5 H5B 109.5 . . ?
C6 C5 H5B 109.5 . . ?
H5A C5 H5B 108.1 . . ?
O4 C6 C5 106.72(9) . . ?
O4 C6 H6A 110.4 . . ?
C5 C6 H6A 110.4 . . ?
O4 C6 H6B 110.4 . . ?
C5 C6 H6B 110.4 . . ?
H6A C6 H6B 108.6 . . ?
O4 C7 C9 111.02(10) . . ?
O4 C7 H7A 109.4 . . ?
C9 C7 H7A 109.4 . . ?
O4 C7 H7B 109.4 . . ?
C9 C7 H7B 109.4 . . ?
H7A C7 H7B 108.0 . . ?
O3 C9 C7 107.06(9) . . ?
O3 C9 H9A 110.3 . . ?
C7 C9 H9A 110.3 . . ?
O3 C9 H9B 110.3 . . ?
C7 C9 H9B 110.3 . . ?
H9A C9 H9B 108.6 . . ?
O5 C13 C16 106.51(9) . . ?
O5 C13 H13A 110.4 . . ?
C16 C13 H13A 110.4 . . ?
O5 C13 H13B 110.4 . . ?
C16 C13 H13B 110.4 . . ?
H13A C13 H13B 108.6 . . ?
O5 C14 C19 111.47(10) . . ?
O5 C14 H14A 109.3 . . ?
C19 C14 H14A 109.3 . . ?
O5 C14 H14B 109.3 . . ?
C19 C14 H14B 109.3 . . ?
H14A C14 H14B 108.0 . . ?
O6 C15 C18 107.19(10) . . ?
O6 C15 H15A 110.3 . . ?
C18 C15 H15A 110.3 . . ?
O6 C15 H15B 110.3 . . ?
C18 C15 H15B 110.3 . . ?
H15A C15 H15B 108.5 . . ?
O6 C16 C13 111.43(10) . . ?
O6 C16 H16A 109.3 . . ?
C13 C16 H16A 109.3 . . ?
O6 C16 H16B 109.3 . . ?
C13 C16 H16B 109.3 . . ?
H16A C16 H16B 108.0 . . ?
O8 C17 C20 106.43(9) . . ?
O8 C17 H17A 110.4 . . ?
C20 C17 H17A 110.4 . . ?
O8 C17 H17B 110.4 . . ?
C20 C17 H17B 110.4 . . ?
H17A C17 H17B 108.6 . . ?
O8 C18 C15 111.48(10) . . ?
O8 C18 H18A 109.3 . . ?
C15 C18 H18A 109.3 . . ?
O8 C18 H18B 109.3 . . ?
C15 C18 H18B 109.3 . . ?
H18A C18 H18B 108.0 . . ?
O7 C19 C14 107.08(10) . . ?
O7 C19 H19A 110.3 . . ?
C14 C19 H19A 110.3 . . ?
O7 C19 H19B 110.3 . . ?
C14 C19 H19B 110.3 . . ?
H19A C19 H19B 108.6 . . ?
O7 C20 C17 110.25(10) . . ?
O7 C20 H20A 109.6 . . ?
C17 C20 H20A 109.6 . . ?
O7 C20 H20B 109.6 . . ?
C17 C20 H20B 109.6 . . ?
H20A C20 H20B 108.1 . . ?
C28 C25 C26 120.27(11) . . ?
C28 C25 H25A 119.9 . . ?
C26 C25 H25A 119.9 . . ?
C27 C26 C25 119.89(12) . . ?
C27 C26 H26A 120.1 . . ?
C25 C26 H26A 120.1 . . ?
C26 C27 C29 121.59(11) . . ?
C26 C27 H27A 119.2 . . ?
C29 C27 H27A 119.2 . . ?
C25 C28 C30 121.51(12) . . ?
C25 C28 H28A 119.2 . . ?
C30 C28 H28A 119.2 . . ?
C27 C29 C30 118.53(10) . . ?
C27 C29 P2 121.27(9) . . ?
C30 C29 P2 120.19(9) . . ?
C28 C30 C29 118.19(11) . . ?
C28 C30 P1 121.28(9) . . ?
C29 C30 P1 120.51(9) . . ?

loop_
_geom_bond_atom_site_label_1
_geom_bond_atom_site_label_2
_geom_bond_distance
_geom_bond_site_symmetry_2
_geom_bond_publ_flag
Li1 O3 2.239(3) . ?
Li1 O7 2.306(2) . ?
Li1 O4 2.345(2) . ?
Li1 O1 2.354(3) . ?
Li1 O6 2.362(2) . ?
Li1 O8 2.371(2) . ?
Li1 O5 2.449(3) . ?
Li1 O2 2.489(3) . ?
P1 C30 1.7744(12) . ?
P1 P3 2.0923(5) . ?
O1 C1 1.4282(16) . ?
O1 C5 1.4329(16) . ?
O2 C2 1.4246(17) . ?
O2 C4 1.4275(16) . ?
O3 C3 1.4268(15) . ?
O3 C9 1.4298(14) . ?
O4 C7 1.4306(16) . ?
O4 C6 1.4288(14) . ?
O5 C14 1.4289(15) . ?
O5 C13 1.4289(14) . ?
O6 C16 1.4261(16) . ?
O6 C15 1.4283(14) . ?
O7 C19 1.4277(15) . ?
O7 C20 1.4315(15) . ?
O8 C18 1.4279(15) . ?
O8 C17 1.4296(14) . ?
C1 C2 1.506(2) . ?
C1 H1A 0.9900 . ?
C1 H1B 0.9900 . ?
P2 C29 1.7760(11) . ?
P2 P3 2.0881(5) . ?
C2 H2A 0.9900 . ?
C2 H2B 0.9900 . ?
C3 C4 1.508(2) . ?
C3 H3A 0.9900 . ?
C3 H3B 0.9900 . ?
C4 H4A 0.9900 . ?
C4 H4B 0.9900 . ?
C5 C6 1.5027(19) . ?
C5 H5A 0.9900 . ?
C5 H5B 0.9900 . ?
C6 H6A 0.9900 . ?
C6 H6B 0.9900 . ?
C7 C9 1.5061(19) . ?
C7 H7A 0.9900 . ?
C7 H7B 0.9900 . ?
C9 H9A 0.9900 . ?
C9 H9B 0.9900 . ?
C13 C16 1.5070(18) . ?
C13 H13A 0.9900 . ?
C13 H13B 0.9900 . ?
C14 C19 1.5074(19) . ?
C14 H14A 0.9900 . ?
C14 H14B 0.9900 . ?
C15 C18 1.5072(19) . ?
C15 H15A 0.9900 . ?
C15 H15B 0.9900 . ?
C16 H16A 0.9900 . ?
C16 H16B 0.9900 . ?
C17 C20 1.5105(17) . ?
C17 H17A 0.9900 . ?
C17 H17B 0.9900 . ?
C18 H18A 0.9900 . ?
C18 H18B 0.9900 . ?
C19 H19A 0.9900 . ?
C19 H19B 0.9900 . ?
C20 H20A 0.9900 . ?
C20 H20B 0.9900 . ?
C25 C28 1.3686(19) . ?
C25 C26 1.4090(19) . ?
C25 H25A 0.9500 . ?
C26 C27 1.3753(17) . ?
C26 H26A 0.9500 . ?
C27 C29 1.4177(16) . ?
C27 H27A 0.9500 . ?
C28 C30 1.4258(16) . ?
C28 H28A 0.9500 . ?
C29 C30 1.4335(16) . ?

loop_
_geom_torsion_atom_site_label_1
_geom_torsion_atom_site_label_2
_geom_torsion_atom_site_label_3
_geom_torsion_atom_site_label_4
_geom_torsion
_geom_torsion_site_symmetry_1
_geom_torsion_site_symmetry_2
_geom_torsion_site_symmetry_3
_geom_torsion_site_symmetry_4
_geom_torsion_publ_flag
O3 Li1 O1 C1 -46.88(14) . . . . ?
O7 Li1 O1 C1 -156.67(17) . . . . ?
O4 Li1 O1 C1 -110.92(10) . . . . ?
O6 Li1 O1 C1 94.94(10) . . . . ?
O8 Li1 O1 C1 55.11(19) . . . . ?
O5 Li1 O1 C1 167.69(9) . . . . ?
O2 Li1 O1 C1 13.00(10) . . . . ?
O3 Li1 O1 C5 82.70(12) . . . . ?
O7 Li1 O1 C5 -27.1(2) . . . . ?
O4 Li1 O1 C5 18.66(9) . . . . ?
O6 Li1 O1 C5 -135.48(8) . . . . ?
O8 Li1 O1 C5 -175.31(15) . . . . ?
O5 Li1 O1 C5 -62.73(9) . . . . ?
O2 Li1 O1 C5 142.58(8) . . . . ?
O3 Li1 O2 C2 138.13(9) . . . . ?
O7 Li1 O2 C2 -173.02(17) . . . . ?
O4 Li1 O2 C2 76.78(12) . . . . ?
O1 Li1 O2 C2 17.31(9) . . . . ?
O6 Li1 O2 C2 -63.33(9) . . . . ?
O8 Li1 O2 C2 -136.36(9) . . . . ?
O5 Li1 O2 C2 -24.84(19) . . . . ?
O3 Li1 O2 C4 11.24(10) . . . . ?
O7 Li1 O2 C4 60.1(2) . . . . ?
O4 Li1 O2 C4 -50.10(14) . . . . ?
O1 Li1 O2 C4 -109.57(9) . . . . ?
O6 Li1 O2 C4 169.79(9) . . . . ?
O8 Li1 O2 C4 96.76(10) . . . . ?
O5 Li1 O2 C4 -151.72(15) . . . . ?
O7 Li1 O3 C3 -133.46(9) . . . . ?
O4 Li1 O3 C3 143.24(9) . . . . ?
O1 Li1 O3 C3 79.82(12) . . . . ?
O6 Li1 O3 C3 -15.7(2) . . . . ?
O8 Li1 O3 C3 -60.34(10) . . . . ?
O5 Li1 O3 C3 -178.30(17) . . . . ?
O2 Li1 O3 C3 20.48(10) . . . . ?
O7 Li1 O3 C9 91.91(10) . . . . ?
O4 Li1 O3 C9 8.62(10) . . . . ?
O1 Li1 O3 C9 -54.81(13) . . . . ?
O6 Li1 O3 C9 -150.37(16) . . . . ?
O8 Li1 O3 C9 165.03(8) . . . . ?
O5 Li1 O3 C9 47.1(2) . . . . ?
O2 Li1 O3 C9 -114.15(9) . . . . ?
O3 Li1 O4 C7 20.82(9) . . . . ?
O7 Li1 O4 C7 -65.79(9) . . . . ?
O1 Li1 O4 C7 139.04(8) . . . . ?
O6 Li1 O4 C7 -179.10(15) . . . . ?
O8 Li1 O4 C7 -24.6(2) . . . . ?
O5 Li1 O4 C7 -137.96(8) . . . . ?
O2 Li1 O4 C7 80.82(12) . . . . ?
O3 Li1 O4 C6 -105.29(9) . . . . ?
O7 Li1 O4 C6 168.11(8) . . . . ?
O1 Li1 O4 C6 12.94(10) . . . . ?
O6 Li1 O4 C6 54.79(19) . . . . ?
O8 Li1 O4 C6 -150.72(18) . . . . ?
O5 Li1 O4 C6 95.93(9) . . . . ?
O2 Li1 O4 C6 -45.28(13) . . . . ?
O3 Li1 O5 C14 28.7(2) . . . . ?
O7 Li1 O5 C14 -19.20(9) . . . . ?
O4 Li1 O5 C14 66.08(9) . . . . ?
O1 Li1 O5 C14 139.85(8) . . . . ?
O6 Li1 O5 C14 -140.24(8) . . . . ?
O8 Li1 O5 C14 -80.45(11) . . . . ?
O2 Li1 O5 C14 179.68(14) . . . . ?
O3 Li1 O5 C13 154.11(18) . . . . ?
O7 Li1 O5 C13 106.21(9) . . . . ?
O4 Li1 O5 C13 -168.51(9) . . . . ?
O1 Li1 O5 C13 -94.74(9) . . . . ?
O6 Li1 O5 C13 -14.82(10) . . . . ?
O8 Li1 O5 C13 44.96(13) . . . . ?
O2 Li1 O5 C13 -54.91(18) . . . . ?
O3 Li1 O6 C16 172.93(16) . . . . ?
O7 Li1 O6 C16 -77.69(12) . . . . ?
O4 Li1 O6 C16 25.51(19) . . . . ?
O1 Li1 O6 C16 66.17(9) . . . . ?
O8 Li1 O6 C16 -139.84(8) . . . . ?
O5 Li1 O6 C16 -17.50(9) . . . . ?
O2 Li1 O6 C16 138.13(8) . . . . ?
O3 Li1 O6 C15 -57.5(2) . . . . ?
O7 Li1 O6 C15 51.88(13) . . . . ?
O4 Li1 O6 C15 155.08(15) . . . . ?
O1 Li1 O6 C15 -164.26(9) . . . . ?
O8 Li1 O6 C15 -10.27(10) . . . . ?
O5 Li1 O6 C15 112.08(9) . . . . ?
O2 Li1 O6 C15 -92.29(9) . . . . ?
O3 Li1 O7 C19 -165.99(8) . . . . ?
O4 Li1 O7 C19 -92.11(9) . . . . ?
O1 Li1 O7 C19 -48.5(2) . . . . ?
O6 Li1 O7 C19 49.06(13) . . . . ?
O8 Li1 O7 C19 110.47(9) . . . . ?
O5 Li1 O7 C19 -11.19(10) . . . . ?
O2 Li1 O7 C19 148.34(16) . . . . ?
O3 Li1 O7 C20 63.61(10) . . . . ?
O4 Li1 O7 C20 137.49(8) . . . . ?
O1 Li1 O7 C20 -178.94(17) . . . . ?
O6 Li1 O7 C20 -81.34(12) . . . . ?
O8 Li1 O7 C20 -19.93(9) . . . . ?
O5 Li1 O7 C20 -141.59(8) . . . . ?
O2 Li1 O7 C20 17.9(2) . . . . ?
O3 Li1 O8 C18 133.53(9) . . . . ?
O7 Li1 O8 C18 -139.84(8) . . . . ?
O4 Li1 O8 C18 177.06(18) . . . . ?
O1 Li1 O8 C18 21.47(19) . . . . ?
O6 Li1 O8 C18 -19.79(9) . . . . ?
O5 Li1 O8 C18 -79.47(12) . . . . ?
O2 Li1 O8 C18 61.47(9) . . . . ?
O3 Li1 O8 C17 -98.82(9) . . . . ?
O7 Li1 O8 C17 -12.18(10) . . . . ?
O4 Li1 O8 C17 -55.3(2) . . . . ?
O1 Li1 O8 C17 149.13(15) . . . . ?
O6 Li1 O8 C17 107.87(9) . . . . ?
O5 Li1 O8 C17 48.19(13) . . . . ?
O2 Li1 O8 C17 -170.87(8) . . . . ?
C5 O1 C1 C2 -167.26(11) . . . . ?
Li1 O1 C1 C2 -39.76(14) . . . . ?
C4 O2 C2 C1 79.97(14) . . . . ?
Li1 O2 C2 C1 -44.73(13) . . . . ?
O1 C1 C2 O2 56.87(15) . . . . ?
C29 P2 P3 P1 -0.84(4) . . . . ?
C30 P1 P3 P2 1.12(4) . . . . ?
C9 O3 C3 C4 85.67(13) . . . . ?
Li1 O3 C3 C4 -50.46(13) . . . . ?
C2 O2 C4 C3 -161.53(11) . . . . ?
Li1 O2 C4 C3 -37.83(13) . . . . ?
O3 C3 C4 O2 58.47(13) . . . . ?
C1 O1 C5 C6 83.50(13) . . . . ?
Li1 O1 C5 C6 -47.86(12) . . . . ?
C7 O4 C6 C5 -163.83(10) . . . . ?
Li1 O4 C6 C5 -40.61(13) . . . . ?
O1 C5 C6 O4 59.75(13) . . . . ?
C6 O4 C7 C9 79.11(12) . . . . ?
Li1 O4 C7 C9 -47.10(12) . . . . ?
C3 O3 C9 C7 -169.73(11) . . . . ?
Li1 O3 C9 C7 -34.87(13) . . . . ?
O4 C7 C9 O3 54.87(13) . . . . ?
C14 O5 C13 C16 164.50(10) . . . . ?
Li1 O5 C13 C16 42.49(13) . . . . ?
C13 O5 C14 C19 -77.24(13) . . . . ?
Li1 O5 C14 C19 46.67(12) . . . . ?
C16 O6 C15 C18 164.87(10) . . . . ?
Li1 O6 C15 C18 36.58(13) . . . . ?
C15 O6 C16 C13 -82.55(12) . . . . ?
Li1 O6 C16 C13 48.11(12) . . . . ?
O5 C13 C16 O6 -61.72(13) . . . . ?
C18 O8 C17 C20 165.63(10) . . . . ?
Li1 O8 C17 C20 39.99(13) . . . . ?
C17 O8 C18 C15 -79.45(13) . . . . ?
Li1 O8 C18 C15 47.34(12) . . . . ?
O6 C15 C18 O8 -56.10(13) . . . . ?
C20 O7 C19 C14 167.11(10) . . . . ?
Li1 O7 C19 C14 38.04(13) . . . . ?
O5 C14 C19 O7 -56.94(13) . . . . ?
C19 O7 C20 C17 -83.26(12) . . . . ?
Li1 O7 C20 C17 49.47(12) . . . . ?
O8 C17 C20 O7 -60.24(12) . . . . ?
C28 C25 C26 C27 0.47(17) . . . . ?
C25 C26 C27 C29 0.90(17) . . . . ?
C26 C25 C28 C30 -1.26(18) . . . . ?
C26 C27 C29 C30 -1.45(16) . . . . ?
C26 C27 C29 P2 177.55(9) . . . . ?
P3 P2 C29 C27 -178.76(8) . . . . ?
P3 P2 C29 C30 0.23(9) . . . . ?
C25 C28 C30 C29 0.68(16) . . . . ?
C25 C28 C30 P1 -178.39(9) . . . . ?
C27 C29 C30 C28 0.66(15) . . . . ?
P2 C29 C30 C28 -178.36(8) . . . . ?
C27 C29 C30 P1 179.73(8) . . . . ?
P2 C29 C30 P1 0.72(12) . . . . ?
P3 P1 C30 C28 177.83(8) . . . . ?
P3 P1 C30 C29 -1.22(9) . . . . ?
